data_1100094
loop_
_publ_author_name
'Hawthorne, F C'
'Groat, L A'
'Raudsepp, M'
'Ercit, T S'

_journal_name_full
;
Neues Jahrbuch fuer Mineralogie. Abhandlungen (Band-Nr) (1950-)
;
_journal_page_first 121
_journal_page_last 132
_journal_volume 157
_journal_year 1987
_chemical_formula_structural 'Mg S O4 (H2 O)7'
_chemical_name_mineral Kieserite
_chemical_name_systematic 'Magnesium sulfate hydrate'
_space_group_IT_number 15
_symmetry_cell_setting monoclinic
_symmetry_Int_Tables_number 15
_symmetry_space_group_name_Hall '-C 2yc'
_symmetry_space_group_name_H-M 'C 1 2/c 1'
_cell_angle_alpha 90
_cell_angle_beta 117.70(2)
_cell_angle_gamma 90
_cell_formula_units_Z 4
_cell_length_a 6.891(2)
_cell_length_b 7.624(2)
_cell_length_c 7.645(2)
_cell_volume 355.6
_exptl_crystal_density_meas 2.57
_cod_database_code 1100094

loop_
_symmetry_equiv_pos_as_xyz
x,y,z
-x,y,1/2-z
-x,-y,-z
x,-y,1/2+z
1/2+x,1/2+y,z
1/2-x,1/2+y,1/2-z
1/2-x,1/2-y,-z
1/2+x,1/2-y,1/2+z

loop_
_atom_site_label
_atom_site_type_symbol
_atom_site_symmetry_multiplicity
_atom_site_Wyckoff_symbol
_atom_site_fract_x
_atom_site_fract_y
_atom_site_fract_z
_atom_site_occupancy
_atom_site_attached_hydrogens
_atom_site_calc_flag
Mg1 Mg2+ 4 b 0. 0.5 0. 1. 0 d
S1 S6+ 4 e 0. 0.15490(8) 0.25 1. 0 d
O1 O2- 8 f 0.1761(2) 0.0447(2) 0.3943(2) 1. 0 d
O2 O2- 8 f 0.0916(2) 0.2676(2) 0.1491(2) 1. 0 d
O3 O2- 4 e 0. 0.6353(3) 0.25 1. 2 d
H1 H1+ 8 f 0.120(3) 0.693(3) 0.296(3) 1. 0 d

loop_
_atom_type_symbol
_atom_type_oxidation_number
Mg2+ 2.000
S6+ 6.000
O2- -2.000
H1+ 1.000
